data_4334509
loop_
_publ_author_name
'Vadapalli Chandrasekhar'
'Prasenjit Bag'
'Enrique Colacio'

_publ_section_title
;
 Octanuclear {Ln(III)8} (Ln = Gd, Tb, Dy, Ho) Macrocyclic Complexes in a
 Cyclooctadiene-like Conformation: Manifestation of Slow Relaxation of
 Magnetization in the Dy(III) Derivative
;
_journal_name_full 'Inorganic Chemistry'
_journal_page_first 4562
_journal_page_last 4570
_journal_paper_doi 10.1021/ic400091j
_journal_volume 52
_journal_year 2013
_chemical_formula_sum 'C112 H192 Ho8 N16 O48'
_chemical_formula_weight 3850.26
_chemical_name_systematic
; 
 ? 
;
_space_group_IT_number 88
_symmetry_cell_setting tetragonal
_symmetry_space_group_name_Hall '-I 4ad'
_symmetry_space_group_name_H-M 'I 41/a :2'
_atom_sites_solution_hydrogens geom
_atom_sites_solution_primary direct
_atom_sites_solution_secondary difmap
_audit_creation_method SHELXL-97
_cell_angle_alpha 90.00
_cell_angle_beta 90.00
_cell_angle_gamma 90.00
_cell_formula_units_Z 4
_cell_length_a 18.183(3)
_cell_length_b 18.183(3)
_cell_length_c 44.626(9)
_cell_measurement_reflns_used 7047
_cell_measurement_temperature 100(2)
_cell_measurement_theta_max 26.48
_cell_measurement_theta_min 2.42
_cell_volume 14754(5)
_computing_cell_refinement 'Bruker SMART'
_computing_data_collection 'Bruker SMART'
_computing_data_reduction 'Bruker SAINT'
_computing_molecular_graphics 'Bruker SHELXTL'
_computing_publication_material 'Bruker SHELXTL'
_computing_structure_refinement 'Bruker SHELXTL'
_computing_structure_solution 'Bruker SHELXTL'
_diffrn_ambient_temperature 100(2)
_diffrn_measured_fraction_theta_full 0.998
_diffrn_measured_fraction_theta_max 0.998
_diffrn_radiation_monochromator graphite
_diffrn_radiation_source 'fine-focus sealed tube'
_diffrn_radiation_type MoK\a
_diffrn_radiation_wavelength 0.71073
_diffrn_reflns_av_R_equivalents 0.0592
_diffrn_reflns_av_sigmaI/netI 0.0406
_diffrn_reflns_limit_h_max 22
_diffrn_reflns_limit_h_min -17
_diffrn_reflns_limit_k_max 22
_diffrn_reflns_limit_k_min -22
_diffrn_reflns_limit_l_max 54
_diffrn_reflns_limit_l_min -50
_diffrn_reflns_number 41387
_diffrn_reflns_theta_full 25.99
_diffrn_reflns_theta_max 25.99
_diffrn_reflns_theta_min 2.24
_exptl_absorpt_coefficient_mu 4.318
_exptl_absorpt_correction_T_max 1.00
_exptl_absorpt_correction_T_min 0.718030
_exptl_absorpt_correction_type empirical
_exptl_absorpt_process_details SADABS
_exptl_crystal_colour yellow
_exptl_crystal_density_diffrn 1.730
_exptl_crystal_description block
_exptl_crystal_F_000 7584
_exptl_crystal_size_max 0.14
_exptl_crystal_size_mid 0.11
_exptl_crystal_size_min 0.095
_refine_diff_density_max 2.218
_refine_diff_density_min -1.396
_refine_diff_density_rms 0.179
_refine_ls_extinction_method none
_refine_ls_goodness_of_fit_ref 1.050
_refine_ls_hydrogen_treatment mixed
_refine_ls_matrix_type fullcycle
_refine_ls_number_parameters 409
_refine_ls_number_reflns 7231
_refine_ls_number_restraints 42
_refine_ls_restrained_S_all 1.049
_refine_ls_R_factor_all 0.0647
_refine_ls_R_factor_gt 0.0492
_refine_ls_shift/su_max 0.000
_refine_ls_shift/su_mean 0.000
_refine_ls_structure_factor_coef Fsqd
_refine_ls_weighting_details 'calc w=1/[\s^2^(Fo^2^)+(0.0621P)^2^+211.9633P] where P=(Fo^2^+2Fc^2^)/3'
_refine_ls_weighting_scheme calc
_refine_ls_wR_factor_gt 0.1222
_refine_ls_wR_factor_ref 0.1327
_reflns_number_gt 5701
_reflns_number_total 7223
_reflns_threshold_expression >2sigma(I)
_cod_data_source_file ic400091j_si_001_4.cif
_cod_data_source_block Ho8
_cod_original_cell_volume 14755(4)
_cod_original_sg_symbol_H-M 'I 41/a'
_cod_database_code 4334509

loop_
_symmetry_equiv_pos_as_xyz
'x, y, z'
'-x+1/2, -y, z+1/2'
'-y+3/4, x+1/4, z+1/4'
'y+3/4, -x+3/4, z+3/4'
'x+1/2, y+1/2, z+1/2'
'-x+1, -y+1/2, z+1'
'-y+5/4, x+3/4, z+3/4'
'y+5/4, -x+5/4, z+5/4'
'-x, -y, -z'
'x-1/2, y, -z-1/2'
'y-3/4, -x-1/4, -z-1/4'
'-y-3/4, x-3/4, -z-3/4'
'-x+1/2, -y+1/2, -z+1/2'
'x, y+1/2, -z'
'y-1/4, -x+1/4, -z+1/4'
'-y-1/4, x-1/4, -z-1/4'

loop_
_atom_site_label
_atom_site_type_symbol
_atom_site_fract_x
_atom_site_fract_y
_atom_site_fract_z
_atom_site_U_iso_or_equiv
_atom_site_adp_type
_atom_site_occupancy
_atom_site_symmetry_multiplicity
_atom_site_calc_flag
_atom_site_refinement_flags
Ho1 Ho 0.23118(2) 0.18611(2) 0.099597(7) 0.028 Uani 1 1 d .
Ho2 Ho 0.188461(19) 0.39198(2) 0.096021(7) 0.027 Uani 1 1 d .
O1 O 0.0948(3) 0.4531(3) 0.03236(12) 0.037 Uani 1 1 d .
H1 H 0.0761 0.4821 0.0442 0.056 Uiso 1 1 calc R
O2 O 0.1567(3) 0.2771(3) 0.07743(11) 0.029 Uani 1 1 d .
O3 O 0.1958(3) 0.0624(3) 0.10665(11) 0.031 Uani 1 1 d .
O4 O 0.2622(3) 0.3024(3) 0.11483(12) 0.031 Uani 1 1 d .
O5 O 0.2689(3) 0.3723(3) 0.05157(12) 0.035 Uani 1 1 d D
H5 H 0.2780(19) 0.3265(7) 0.052(2) 0.052 Uiso 1 1 d D
O6 O 0.1494(3) 0.1770(3) 0.13701(11) 0.029 Uani 1 1 d .
O7 O 0.3041(3) 0.2291(4) 0.05523(13) 0.043 Uani 1 1 d .
O8 O 0.3238(3) 0.1181(3) 0.07261(13) 0.041 Uani 1 1 d .
O9 O 0.1693(3) 0.5137(3) 0.07915(12) 0.035 Uani 1 1 d .
O10 O 0.3166(3) 0.1524(3) 0.13636(12) 0.038 Uani 1 1 d .
O11 O 0.4565(14) 0.9072(12) 0.1175(5) 0.211 Uani 1 1 d DU
H11 H 0.4514 0.8655 0.1108 0.317 Uiso 1 1 calc R
O12 O 0.4625(10) 0.9133(11) 0.0503(7) 0.231 Uani 1 1 d G
H12C H 0.4171 0.9222 0.0476 0.347 Uiso 1 1 d G
H12D H 0.4730 0.8714 0.0430 0.347 Uiso 1 1 d G
N1 N 0.1164(4) 0.3901(3) 0.04761(14) 0.030 Uani 1 1 d .
N2 N 0.1210(4) 0.2010(4) 0.03820(14) 0.031 Uani 1 1 d .
N3 N 0.1555(4) 0.1466(4) 0.05580(14) 0.030 Uani 1 1 d .
N4 N 0.3191(4) 0.4431(4) 0.10173(15) 0.037 Uani 1 1 d .
C1 C 0.0594(5) 0.3253(5) 0.00518(17) 0.035 Uani 1 1 d .
H1A H 0.0076 0.3309 0.0085 0.052 Uiso 1 1 calc R
H1B H 0.0687 0.2783 -0.0038 0.052 Uiso 1 1 calc R
H1C H 0.0763 0.3635 -0.0080 0.052 Uiso 1 1 calc R
C2 C 0.0993(4) 0.3305(4) 0.03442(17) 0.030 Uani 1 1 d .
C3 C 0.1255(4) 0.2647(4) 0.05082(17) 0.030 Uani 1 1 d .
C4 C 0.1522(4) 0.0813(4) 0.04363(17) 0.032 Uani 1 1 d .
H4 H 0.1264 0.0762 0.0257 0.038 Uiso 1 1 calc R
C5 C 0.1859(4) 0.0170(4) 0.05620(17) 0.031 Uani 1 1 d .
C6 C 0.1980(5) -0.0410(5) 0.03610(18) 0.035 Uani 1 1 d .
H6 H 0.1821 -0.0360 0.0164 0.042 Uiso 1 1 calc R
C7 C 0.2327(5) -0.1054(4) 0.04458(18) 0.035 Uani 1 1 d .
C8 C 0.2487(6) -0.1663(5) 0.0227(2) 0.048 Uani 1 1 d .
H8A H 0.2180 -0.2078 0.0271 0.072 Uiso 1 1 calc R
H8B H 0.2994 -0.1804 0.0244 0.072 Uiso 1 1 calc R
H8C H 0.2389 -0.1495 0.0027 0.072 Uiso 1 1 calc R
C9 C 0.2511(5) -0.1129(5) 0.07477(18) 0.037 Uani 1 1 d .
H9 H 0.2726 -0.1566 0.0812 0.044 Uiso 1 1 calc R
C10 C 0.2386(5) -0.0578(5) 0.09543(17) 0.035 Uani 1 1 d .
C11 C 0.2065(4) 0.0094(4) 0.08642(17) 0.030 Uani 1 1 d .
C12 C 0.3205(5) 0.5081(5) 0.12226(18) 0.038 Uani 1 1 d .
H12A H 0.2830 0.5428 0.1160 0.046 Uiso 1 1 calc R
H12B H 0.3678 0.5323 0.1205 0.046 Uiso 1 1 calc R
C13 C 0.3682(4) 0.3829(5) 0.11187(18) 0.035 Uani 1 1 d .
H13A H 0.4069 0.4034 0.1243 0.043 Uiso 1 1 calc R
H13B H 0.3912 0.3605 0.0945 0.043 Uiso 1 1 calc R
C14 C 0.3278(4) 0.3237(5) 0.12955(17) 0.034 Uani 1 1 d .
H14A H 0.3594 0.2812 0.1319 0.040 Uiso 1 1 calc R
H14B H 0.3160 0.3423 0.1494 0.040 Uiso 1 1 calc R
C15 C 0.3415(5) 0.4706(5) 0.07141(18) 0.042 Uani 1 1 d .
H15A H 0.3919 0.4880 0.0724 0.050 Uiso 1 1 calc R
H15B H 0.3106 0.5120 0.0660 0.050 Uiso 1 1 calc R
C16 C 0.3357(5) 0.4125(6) 0.0475(2) 0.046 Uani 1 1 d D
H16A H 0.3359 0.4354 0.0278 0.055 Uiso 1 1 calc R
H16B H 0.3774 0.3794 0.0487 0.055 Uiso 1 1 calc R
C17 C 0.1172(5) 0.2435(5) 0.15019(19) 0.040 Uani 1 1 d .
H17A H 0.0728 0.2308 0.1606 0.059 Uiso 1 1 calc R
H17B H 0.1061 0.2781 0.1346 0.059 Uiso 1 1 calc R
H17C H 0.1515 0.2650 0.1640 0.059 Uiso 1 1 calc R
C18 C 0.3350(6) 0.1668(6) 0.0531(2) 0.055 Uani 1 1 d .
C19 C 0.3849(6) 0.1481(6) 0.0272(2) 0.055 Uani 1 1 d .
C20 C 0.3957(6) 0.2100(6) 0.0068(2) 0.055 Uani 1 1 d .
H20A H 0.3488 0.2275 0.0000 0.083 Uiso 1 1 calc R
H20B H 0.4245 0.1944 -0.0100 0.083 Uiso 1 1 calc R
H20C H 0.4209 0.2488 0.0172 0.083 Uiso 1 1 calc R
C21 C 0.3564(10) 0.0786(10) 0.0114(4) 0.121 Uani 1 1 d U
H21A H 0.3166 0.0915 -0.0018 0.181 Uiso 1 1 calc R
H21B H 0.3393 0.0441 0.0261 0.181 Uiso 1 1 calc R
H21C H 0.3955 0.0569 -0.0001 0.181 Uiso 1 1 calc R
C22 C 0.4609(8) 0.1254(11) 0.0402(4) 0.122 Uani 1 1 d .
H22A H 0.4954 0.1189 0.0241 0.183 Uiso 1 1 calc R
H22B H 0.4560 0.0802 0.0511 0.183 Uiso 1 1 calc R
H22C H 0.4783 0.1633 0.0534 0.183 Uiso 1 1 calc R
C23 C 0.1354(5) 0.5689(5) 0.08962(18) 0.035 Uani 1 1 d .
C24 C 0.1392(8) 0.6410(8) 0.0729(3) 0.095 Uani 1 1 d D
C25 C 0.1484(8) 0.6336(8) 0.0398(3) 0.095 Uani 1 1 d DU
H25A H 0.1064 0.6087 0.0316 0.142 Uiso 1 1 calc R
H25B H 0.1920 0.6057 0.0356 0.142 Uiso 1 1 calc R
H25C H 0.1526 0.6815 0.0309 0.142 Uiso 1 1 calc R
C26 C 0.0949(8) 0.7021(8) 0.0864(4) 0.095 Uani 1 1 d DU
H26A H 0.1085 0.7479 0.0773 0.142 Uiso 1 1 calc R
H26B H 0.1042 0.7045 0.1076 0.142 Uiso 1 1 calc R
H26C H 0.0436 0.6931 0.0831 0.142 Uiso 1 1 calc R
C27 C 0.2146(10) 0.6717(12) 0.0827(6) 0.159 Uani 1 1 d DU
H27A H 0.2513 0.6575 0.0684 0.238 Uiso 1 1 calc R
H27B H 0.2273 0.6523 0.1020 0.238 Uiso 1 1 calc R
H27C H 0.2122 0.7244 0.0838 0.238 Uiso 1 1 calc R
C28 C 0.442(2) 0.9616(19) 0.0934(7) 0.288 Uani 1 1 d DU
H28A H 0.4164 1.0032 0.1016 0.432 Uiso 1 1 calc R
H28B H 0.4122 0.9393 0.0781 0.432 Uiso 1 1 calc R
H28C H 0.4877 0.9775 0.0848 0.432 Uiso 1 1 calc R

loop_
_atom_site_aniso_label
_atom_site_aniso_U_11
_atom_site_aniso_U_22
_atom_site_aniso_U_33
_atom_site_aniso_U_23
_atom_site_aniso_U_13
_atom_site_aniso_U_12
Ho1 0.031 0.038 0.016 -0.001 -0.002 -0.001
Ho2 0.032 0.035 0.015 0.001 -0.001 -0.005
O1 0.052 0.041 0.019 0.006 -0.005 -0.002
O2 0.033 0.037 0.017 0.000 -0.003 -0.003
O3 0.036 0.037 0.019 -0.002 0.001 0.003
O4 0.030 0.042 0.021 0.000 -0.005 0.000
O5 0.036 0.045 0.023 0.000 0.000 -0.009
O6 0.036 0.031 0.020 -0.001 0.000 0.004
O7 0.037 0.058 0.033 0.004 0.008 0.002
O8 0.040 0.050 0.032 -0.007 0.000 0.005
O9 0.047 0.039 0.020 0.003 -0.001 -0.005
O10 0.040 0.049 0.026 0.000 -0.010 0.001
O11 0.211 0.211 0.211 0.000 0.000 0.000
O12 0.159 0.163 0.372 -0.082 0.105 0.016
N1 0.039 0.031 0.020 0.002 0.002 -0.001
N2 0.039 0.036 0.019 0.003 -0.002 -0.002
N3 0.033 0.041 0.016 0.002 0.001 -0.003
N4 0.040 0.049 0.021 -0.002 0.002 -0.012
C1 0.041 0.047 0.017 0.001 -0.008 -0.008
C2 0.034 0.035 0.020 0.002 0.002 -0.007
C3 0.030 0.041 0.018 -0.003 0.008 -0.008
C4 0.035 0.043 0.017 0.006 -0.001 0.001
C5 0.036 0.037 0.021 -0.003 -0.003 -0.003
C6 0.040 0.046 0.018 -0.002 0.002 -0.005
C7 0.046 0.035 0.023 -0.008 0.009 -0.007
C8 0.074 0.043 0.026 -0.004 0.004 -0.002
C9 0.044 0.037 0.029 -0.006 0.002 0.006
C10 0.041 0.046 0.017 -0.007 0.001 0.014
C11 0.030 0.036 0.022 -0.004 0.000 -0.002
C12 0.039 0.043 0.032 0.008 -0.005 -0.014
C13 0.031 0.051 0.025 -0.002 -0.005 0.000
C14 0.036 0.046 0.018 -0.003 0.000 -0.006
C15 0.039 0.059 0.027 0.005 0.001 -0.020
C16 0.044 0.065 0.028 -0.003 0.006 -0.013
C17 0.043 0.049 0.026 -0.003 0.004 -0.011
C18 0.056 0.066 0.043 0.003 0.008 0.005
C19 0.056 0.066 0.043 0.003 0.008 0.005
C20 0.056 0.066 0.043 0.003 0.008 0.005
C21 0.121 0.121 0.121 0.000 0.000 0.000
C22 0.069 0.196 0.100 0.019 0.024 0.058
C23 0.040 0.042 0.023 0.011 -0.002 -0.006
C24 0.096 0.094 0.095 0.001 0.000 0.000
C25 0.096 0.094 0.095 0.001 0.000 0.000
C26 0.096 0.094 0.095 0.001 0.000 0.000
C27 0.159 0.159 0.159 0.000 0.000 0.000
C28 0.288 0.288 0.288 0.000 0.000 0.000

loop_
_atom_type_symbol
_atom_type_description
_atom_type_scat_dispersion_real
_atom_type_scat_dispersion_imag
_atom_type_scat_source
C C 0.0033 0.0016 'International Tables Vol C Tables 4.2.6.8 and 6.1.1.4'
H H 0.0000 0.0000 'International Tables Vol C Tables 4.2.6.8 and 6.1.1.4'
N N 0.0061 0.0033 'International Tables Vol C Tables 4.2.6.8 and 6.1.1.4'
O O 0.0106 0.0060 'International Tables Vol C Tables 4.2.6.8 and 6.1.1.4'
Ho Ho -0.2175 4.6783 'International Tables Vol C Tables 4.2.6.8 and 6.1.1.4'

loop_
_geom_angle_atom_site_label_1
_geom_angle_atom_site_label_2
_geom_angle_atom_site_label_3
_geom_angle
_geom_angle_site_symmetry_1
_geom_angle_site_symmetry_3
O6 Ho1 O4 90.62(19) . .
O6 Ho1 O10 84.2(2) . .
O4 Ho1 O10 82.55(19) . .
O6 Ho1 O2 89.05(18) . .
O4 Ho1 O2 67.56(18) . .
O10 Ho1 O2 149.28(19) . .
O6 Ho1 O3 69.47(18) . .
O4 Ho1 O3 155.06(18) . .
O10 Ho1 O3 80.66(19) . .
O2 Ho1 O3 124.64(18) . .
O6 Ho1 O8 142.9(2) . .
O4 Ho1 O8 116.7(2) . .
O10 Ho1 O8 75.7(2) . .
O2 Ho1 O8 123.50(19) . .
O3 Ho1 O8 76.6(2) . .
O6 Ho1 N3 101.3(2) . .
O4 Ho1 N3 129.3(2) . .
O10 Ho1 N3 147.1(2) . .
O2 Ho1 N3 63.6(2) . .
O3 Ho1 N3 71.3(2) . .
O8 Ho1 N3 81.2(2) . .
O6 Ho1 O7 164.07(19) . .
O4 Ho1 O7 79.4(2) . .
O10 Ho1 O7 106.5(2) . .
O2 Ho1 O7 75.71(19) . .
O3 Ho1 O7 123.14(19) . .
O8 Ho1 O7 52.9(2) . .
N3 Ho1 O7 76.3(2) . .
O6 Ho1 C18 168.6(3) . .
O4 Ho1 C18 99.7(3) . .
O10 Ho1 C18 92.2(3) . .
O2 Ho1 C18 99.4(3) . .
O3 Ho1 C18 99.3(3) . .
O8 Ho1 C18 26.3(3) . .
N3 Ho1 C18 76.0(3) . .
O7 Ho1 C18 26.7(3) . .
O6 Ho1 Ho2 34.34(13) . 15
O4 Ho1 Ho2 118.62(13) . 15
O10 Ho1 Ho2 70.75(15) . 15
O2 Ho1 Ho2 117.00(13) . 15
O3 Ho1 Ho2 37.68(12) . 15
O8 Ho1 Ho2 108.68(15) . 15
N3 Ho1 Ho2 95.50(15) . 15
O7 Ho1 Ho2 160.37(15) . 15
C18 Ho1 Ho2 134.3(2) . 15
O6 Ho1 Ho2 88.21(13) . .
O4 Ho1 Ho2 32.83(13) . .
O10 Ho1 Ho2 114.85(15) . .
O2 Ho1 Ho2 34.79(12) . .
O3 Ho1 Ho2 151.93(13) . .
O8 Ho1 Ho2 128.50(15) . .
N3 Ho1 Ho2 97.86(15) . .
O7 Ho1 Ho2 76.65(14) . .
C18 Ho1 Ho2 103.1(2) . .
Ho2 Ho1 Ho2 122.551(13) 15 .
O6 Ho2 O4 118.22(19) 12_666 .
O6 Ho2 O2 86.67(19) 12_666 .
O4 Ho2 O2 68.50(18) . .
O6 Ho2 O3 70.16(18) 12_666 12_666
O4 Ho2 O3 88.30(19) . 12_666
O2 Ho2 O3 134.50(18) . 12_666
O6 Ho2 O9 85.0(2) 12_666 .
O4 Ho2 O9 151.20(19) . .
O2 Ho2 O9 133.82(18) . .
O3 Ho2 O9 83.94(19) 12_666 .
O6 Ho2 O5 146.08(18) 12_666 .
O4 Ho2 O5 81.04(19) . .
O2 Ho2 O5 74.44(18) . .
O3 Ho2 O5 141.95(18) 12_666 .
O9 Ho2 O5 88.14(19) . .
O6 Ho2 N1 78.66(19) 12_666 .
O4 Ho2 N1 127.8(2) . .
O2 Ho2 N1 63.44(19) . .
O3 Ho2 N1 141.1(2) 12_666 .
O9 Ho2 N1 70.38(19) . .
O5 Ho2 N1 67.77(19) . .
O6 Ho2 N4 144.5(2) 12_666 .
O4 Ho2 N4 71.1(2) . .
O2 Ho2 N4 126.3(2) . .
O3 Ho2 N4 76.4(2) 12_666 .
O9 Ho2 N4 80.1(2) . .
O5 Ho2 N4 65.63(19) . .
N1 Ho2 N4 124.8(2) . .
O6 Ho2 Ho1 34.44(13) 12_666 12_666
O4 Ho2 Ho1 115.74(13) . 12_666
O2 Ho2 Ho1 118.51(13) . 12_666
O3 Ho2 Ho1 38.29(13) 12_666 12_666
O9 Ho2 Ho1 73.02(14) . 12_666
O5 Ho2 Ho1 161.16(14) . 12_666
N1 Ho2 Ho1 104.45(15) . 12_666
N4 Ho2 Ho1 110.11(16) . 12_666
O6 Ho2 Ho1 103.63(13) 12_666 .
O4 Ho2 Ho1 33.18(13) . .
O2 Ho2 Ho1 35.40(13) . .
O3 Ho2 Ho1 112.01(13) 12_666 .
O9 Ho2 Ho1 163.58(13) . .
O5 Ho2 Ho1 76.89(13) . .
N1 Ho2 Ho1 97.32(14) . .
N4 Ho2 Ho1 99.34(17) . .
Ho1 Ho2 Ho1 121.767(13) 12_666 .
C3 O2 Ho2 125.1(5) . .
C3 O2 Ho1 120.0(5) . .
Ho2 O2 Ho1 109.8(2) . .
C11 O3 Ho2 132.0(5) . 15
C11 O3 Ho1 123.9(5) . .
Ho2 O3 Ho1 104.0(2) 15 .
C14 O4 Ho2 118.2(5) . .
C14 O4 Ho1 126.7(5) . .
Ho2 O4 Ho1 114.0(2) . .
C16 O5 Ho2 121.8(5) . .
C17 O6 Ho2 127.9(4) . 15
C17 O6 Ho1 120.2(4) . .
Ho2 O6 Ho1 111.2(2) 15 .
C18 O7 Ho1 90.8(6) . .
C18 O8 Ho1 95.6(6) . .
C23 O9 Ho2 134.1(5) . .
C23 O10 Ho1 138.9(5) 15 .
C2 N1 O1 114.0(6) . .
C2 N1 Ho2 122.3(5) . .
O1 N1 Ho2 123.6(4) . .
C3 N2 N3 111.0(6) . .
C4 N3 N2 112.7(6) . .
C4 N3 Ho1 127.7(5) . .
N2 N3 Ho1 118.7(5) . .
C13 N4 C12 112.7(6) . .
C13 N4 C15 111.0(7) . .
C12 N4 C15 106.5(6) . .
C13 N4 Ho2 108.7(5) . .
C12 N4 Ho2 111.3(5) . .
C15 N4 Ho2 106.5(5) . .
N1 C2 C3 112.4(7) . .
N1 C2 C1 125.1(7) . .
C3 C2 C1 122.5(7) . .
N2 C3 O2 124.5(7) . .
N2 C3 C2 119.3(7) . .
O2 C3 C2 116.1(7) . .
N3 C4 C5 123.9(7) . .
C6 C5 C11 119.8(7) . .
C6 C5 C4 115.5(7) . .
C11 C5 C4 124.7(7) . .
C7 C6 C5 122.2(7) . .
C6 C7 C9 117.2(7) . .
C6 C7 C8 122.3(8) . .
C9 C7 C8 120.5(8) . .
C10 C9 C7 122.3(8) . .
C9 C10 C11 120.4(7) . .
C9 C10 C12 119.3(7) . 15
C11 C10 C12 120.3(7) . 15
O3 C11 C5 122.6(7) . .
O3 C11 C10 119.5(7) . .
C5 C11 C10 117.9(7) . .
N4 C12 C10 113.4(7) . 12_666
N4 C13 C14 112.8(7) . .
O4 C14 C13 111.0(6) . .
N4 C15 C16 112.8(7) . .
O5 C16 C15 109.1(7) . .
O8 C18 O7 120.4(9) . .
O8 C18 C19 118.0(9) . .
O7 C18 C19 121.6(9) . .
O8 C18 Ho1 58.2(5) . .
O7 C18 Ho1 62.5(5) . .
C19 C18 Ho1 172.8(8) . .
C20 C19 C18 112.6(9) . .
C20 C19 C21 113.3(11) . .
C18 C19 C21 109.5(11) . .
C20 C19 C22 108.5(11) . .
C18 C19 C22 107.9(10) . .
C21 C19 C22 104.7(13) . .
O9 C23 O10 123.1(7) . 12_666
O9 C23 C24 119.0(8) . .
O10 C23 C24 118.0(8) 12_666 .
C25 C24 C26 121.6(13) . .
C25 C24 C23 114.5(11) . .
C26 C24 C23 114.9(11) . .
C25 C24 C27 102.3(14) . .
C26 C24 C27 95.6(13) . .
C23 C24 C27 102.5(13) . .

loop_
_geom_bond_atom_site_label_1
_geom_bond_atom_site_label_2
_geom_bond_distance
_geom_bond_site_symmetry_2
Ho1 O6 2.242(5) .
Ho1 O4 2.292(5) .
Ho1 O10 2.341(5) .
Ho1 O2 2.356(5) .
Ho1 O3 2.360(5) .
Ho1 O8 2.412(6) .
Ho1 N3 2.496(6) .
Ho1 O7 2.508(6) .
Ho1 C18 2.826(10) .
Ho1 Ho2 3.6947(7) 15
Ho1 Ho2 3.8265(8) .
Ho2 O6 2.236(5) 12_666
Ho2 O4 2.271(5) .
Ho2 O2 2.321(5) .
Ho2 O3 2.328(5) 12_666
Ho2 O9 2.363(6) .
Ho2 O5 2.490(6) .
Ho2 N1 2.527(6) .
Ho2 N4 2.563(7) .
Ho2 Ho1 3.6946(7) 12_666
O1 N1 1.389(8) .
O2 C3 1.335(9) .
O3 C11 1.335(9) .
O3 Ho2 2.328(5) 15
O4 C14 1.415(9) .
O5 C16 1.430(10) .
O6 C17 1.467(10) .
O6 Ho2 2.236(5) 15
O7 C18 1.269(12) .
O8 C18 1.258(12) .
O9 C23 1.269(10) .
O10 C23 1.274(10) 15
O11 C28 1.486(10) .
N1 C2 1.272(10) .
N2 C3 1.291(10) .
N2 N3 1.409(9) .
N3 C4 1.308(10) .
N4 C13 1.484(11) .
N4 C12 1.496(11) .
N4 C15 1.499(10) .
C1 C2 1.496(10) .
C2 C3 1.480(11) .
C4 C5 1.433(11) .
C5 C6 1.402(11) .
C5 C11 1.407(11) .
C6 C7 1.384(12) .
C7 C9 1.395(12) .
C7 C8 1.504(11) .
C9 C10 1.381(11) .
C10 C11 1.413(11) .
C10 C12 1.503(11) 15
C12 C10 1.503(11) 12_666
C13 C14 1.524(11) .
C15 C16 1.507(12) .
C18 C19 1.511(14) .
C19 C20 1.458(14) .
C19 C21 1.54(2) .
C19 C22 1.555(17) .
C23 O10 1.274(10) 12_666
C23 C24 1.509(16) .
C24 C25 1.495(9) .
C24 C26 1.499(9) .
C24 C27 1.542(10) .
